data_1010852
_chemical_name_systematic 'Copper iron cyanide'
_chemical_formula_structural 'Cu Fe (C N)4'
_chemical_formula_sum 'Cu Fe N4'
_publ_section_title
;
The Structure of Semipermeable Membranes of Inorganic Salts.
;

loop_
_publ_author_name
'Fordham, S'
'Tyson, J T'

_journal_name_full 'Journal of the Chemical Society'
_journal_coden_ASTM JCSOA9
_journal_volume 1937
_journal_year 1937
_journal_page_first 483
_journal_page_last 487
_cell_length_a 4.98
_cell_length_b 4.98
_cell_length_c 4.98
_cell_angle_alpha 90
_cell_angle_beta 90
_cell_angle_gamma 90
_cell_volume 123.5
_cell_formula_units_Z 1

loop_
_atom_site_label
_atom_site_fract_x
_atom_site_fract_y
_atom_site_fract_z
? ? ? ?

_cod_database_code 1010852
